data_7020001
loop_
_publ_author_name
'Zhao, Junwei'
'Shi, Dongying'
'Chen, Lijuan'
'Li, Yanzhou'
'Ma, Pengtao'
'Wang, Jingping'
'Niu, Jingyang'

_publ_section_title
;
 Novel polyoxometalate hybrids consisting of copper-lanthanide
 heterometallic/lanthanide germanotungstate fragments.
;
_journal_issue 35
_journal_name_full 'Dalton transactions (Cambridge, England : 2003)'
_journal_page_first 10740
_journal_page_last 10751
_journal_paper_doi 10.1039/c2dt30949a
_journal_volume 41
_journal_year 2012
_chemical_formula_sum 'C20 H120 Cu8 Ge2 N20 O101 Tb2 W22'
_chemical_formula_weight 7273.40
_chemical_name_systematic
;
?
;
_space_group_IT_number 14
_symmetry_cell_setting monoclinic
_symmetry_space_group_name_Hall '-P 2yn'
_symmetry_space_group_name_H-M 'P 1 21/n 1'
_atom_sites_solution_hydrogens geom
_atom_sites_solution_primary direct
_atom_sites_solution_secondary difmap
_audit_creation_method SHELXL-97
_cell_angle_alpha 90.00
_cell_angle_beta 92.870(13)
_cell_angle_gamma 90.00
_cell_formula_units_Z 2
_cell_length_a 13.771(9)
_cell_length_b 23.905(16)
_cell_length_c 18.536(13)
_cell_measurement_reflns_used 10666
_cell_measurement_temperature 296(2)
_cell_measurement_theta_max 25.00
_cell_measurement_theta_min 1.80
_cell_volume 6094(7)
_computing_cell_refinement 'Bruker XSCANS'
_computing_data_collection 'Bruker XSCANS'
_computing_data_reduction 'Bruker SHELXTL'
_computing_molecular_graphics 'Bruker SHELXTL'
_computing_publication_material 'Bruker SHELXTL'
_computing_structure_refinement 'SHELXL-97 (Sheldrick, 1997)'
_computing_structure_solution 'SHELXS-97 (Sheldrick, 1990)'
_diffrn_ambient_temperature 296(2)
_diffrn_detector_area_resol_mean none
_diffrn_measured_fraction_theta_full 0.994
_diffrn_measured_fraction_theta_max 0.994
_diffrn_measurement_device_type 'Bruker P4'
_diffrn_measurement_method '\w scans'
_diffrn_radiation_monochromator graphite
_diffrn_radiation_source 'fine-focus sealed tube'
_diffrn_radiation_type MoK\a
_diffrn_radiation_wavelength 0.71073
_diffrn_reflns_av_R_equivalents 0.1357
_diffrn_reflns_av_sigmaI/netI 0.1676
_diffrn_reflns_limit_h_max 16
_diffrn_reflns_limit_h_min -8
_diffrn_reflns_limit_k_max 28
_diffrn_reflns_limit_k_min -27
_diffrn_reflns_limit_l_max 22
_diffrn_reflns_limit_l_min -20
_diffrn_reflns_number 30219
_diffrn_reflns_theta_full 25.00
_diffrn_reflns_theta_max 25.00
_diffrn_reflns_theta_min 1.80
_diffrn_standards_decay_% none
_diffrn_standards_interval_count none
_diffrn_standards_interval_time none
_diffrn_standards_number none
_exptl_absorpt_coefficient_mu 23.766
_exptl_absorpt_correction_T_max 0.1627
_exptl_absorpt_correction_T_min 0.0734
_exptl_absorpt_correction_type multi-scan
_exptl_absorpt_process_details SADABS
_exptl_crystal_colour blue
_exptl_crystal_density_diffrn 3.964
_exptl_crystal_density_method 'not measured'
_exptl_crystal_description cubic
_exptl_crystal_F_000 6484
_exptl_crystal_size_max 0.23
_exptl_crystal_size_mid 0.17
_exptl_crystal_size_min 0.12
_refine_diff_density_max 2.863
_refine_diff_density_min -4.475
_refine_diff_density_rms 0.478
_refine_ls_extinction_coef 0.000175(7)
_refine_ls_extinction_expression Fc^*^=kFc[1+0.001xFc^2^\l^3^/sin(2\q)]^-1/4^
_refine_ls_extinction_method SHELXL
_refine_ls_goodness_of_fit_ref 0.983
_refine_ls_hydrogen_treatment constr
_refine_ls_matrix_type full
_refine_ls_number_parameters 695
_refine_ls_number_reflns 10666
_refine_ls_number_restraints 176
_refine_ls_restrained_S_all 0.980
_refine_ls_R_factor_all 0.1124
_refine_ls_R_factor_gt 0.0594
_refine_ls_shift/su_max 0.002
_refine_ls_shift/su_mean 0.000
_refine_ls_structure_factor_coef Fsqd
_refine_ls_weighting_details 'calc w=1/[\s^2^(Fo^2^)+(0.0001P)^2^+0.0000P] where P=(Fo^2^+2Fc^2^)/3'
_refine_ls_weighting_scheme calc
_refine_ls_wR_factor_gt 0.1017
_refine_ls_wR_factor_ref 0.1074
_reflns_number_gt 5682
_reflns_number_total 10666
_reflns_threshold_expression >2sigma(I)
_cod_data_source_file c2dt30949a.txt
_cod_data_source_block 2
_cod_depositor_comments
;
The following automatic conversions were performed:

'_symmetry_cell_setting' value 'Monoclinic' changed to 'monoclinic'
according to /home/saulius/struct/CIF-dictionaries/cif_core.dic
dictionary named 'cif_core.dic' version 2.4.1 from 2010-06-29.

Automatic conversion script
Id: cif_fix_values 1891 2012-01-12 08:04:46Z andrius 
;
_cod_original_sg_symbol_H-M P2(1)/n
_cod_database_code 7020001

loop_
_symmetry_equiv_pos_as_xyz
'x, y, z'
'-x+1/2, y+1/2, -z+1/2'
'-x, -y, -z'
'x-1/2, -y-1/2, z-1/2'

loop_
_atom_site_label
_atom_site_type_symbol
_atom_site_fract_x
_atom_site_fract_y
_atom_site_fract_z
_atom_site_U_iso_or_equiv
_atom_site_adp_type
_atom_site_occupancy
_atom_site_symmetry_multiplicity
_atom_site_calc_flag
_atom_site_refinement_flags
W1 W 0.22609(8) -0.05776(4) 0.71612(6) 0.0266(3) Uani 1 1 d .
W2 W 0.08297(8) 0.03643(4) 0.63837(6) 0.0274(3) Uani 1 1 d .
W3 W 0.16224(8) 0.18578(4) 0.62663(6) 0.0282(3) Uani 1 1 d .
W4 W 0.35181(8) 0.13790(4) 0.53928(6) 0.0266(3) Uani 1 1 d .
W5 W 0.51405(8) 0.03278(4) 0.62296(5) 0.0251(3) Uani 1 1 d .
W6 W 0.47346(8) -0.01464(4) 0.79076(6) 0.0274(3) Uani 1 1 d .
W7 W 0.25611(8) 0.03192(4) 0.88321(6) 0.0290(3) Uani 1 1 d .
W8 W 0.11128(8) 0.12743(4) 0.80531(6) 0.0296(3) Uani 1 1 d U
W9 W 0.33639(8) 0.16286(4) 0.86745(6) 0.0280(3) Uani 1 1 d .
W10 W 0.38534(8) 0.22239(4) 0.68634(6) 0.0285(3) Uani 1 1 d .
W11 W 0.55110(8) 0.11580(4) 0.76991(6) 0.0281(3) Uani 1 1 d .
Tb1 Tb 0.27164(9) -0.02279(4) 0.52188(6) 0.0255(3) Uani 1 1 d .
Ge1 Ge 0.3077(2) 0.07993(10) 0.70794(14) 0.0234(6) Uani 1 1 d .
Cu1 Cu 0.1097(2) -0.13887(11) 0.55799(17) 0.0327(8) Uani 1 1 d .
Cu2 Cu 0.2556(2) -0.15372(12) 0.44136(17) 0.0354(9) Uani 1 1 d .
Cu3 Cu 0.3419(2) -0.16029(11) 0.59769(17) 0.0323(9) Uani 1 1 d .
Cu4 Cu 0.2046(4) -0.11407(15) 0.9743(2) 0.0833(17) Uani 1 1 d .
O1W O 0.2043(12) 0.0088(7) 0.4083(9) 0.044(5) Uiso 1 1 d .
O2W O 0.1293(15) -0.2090(8) 1.0172(12) 0.074 Uiso 1 1 d .
O3W O 0.427(2) -0.2546(10) 0.5447(15) 0.115(9) Uiso 1 1 d .
O4W O -0.1735(16) 0.2090(9) 0.8288(13) 0.087(7) Uiso 1 1 d .
O5W O 0.7063(18) -0.1014(10) 0.9182(14) 0.099(8) Uiso 1 1 d .
O6W O 0.176(2) -0.0958(11) 0.2727(15) 0.120(10) Uiso 1 1 d .
O7W O 0.289(2) 0.0772(13) 0.3108(18) 0.148(12) Uiso 1 1 d .
O8W O 0.791(3) 0.0063(16) 0.862(2) 0.074(14) Uani 0.50 1 d P
O9W O -0.030(3) -0.0202(19) 0.812(3) 0.096(16) Uiso 0.50 1 d P
O10W O 0.323(4) -0.391(2) 0.296(3) 0.101(16) Uiso 0.50 1 d P
O1 O 0.1628(11) -0.0959(6) 0.4780(8) 0.028(4) Uani 1 1 d .
O2 O 0.2211(12) -0.1880(5) 0.5495(8) 0.031(4) Uani 1 1 d .
O3 O 0.3511(11) -0.1139(5) 0.5070(8) 0.025(4) Uani 1 1 d U
O4 O 0.2937(11) 0.0739(6) 0.5241(8) 0.025(4) Uani 1 1 d U
O5 O 0.1169(11) 0.0077(6) 0.5552(8) 0.030(4) Uani 1 1 d .
O6 O 0.4123(11) -0.0065(6) 0.5896(8) 0.027(4) Uani 1 1 d U
O7 O 0.2475(11) -0.0788(5) 0.6254(8) 0.024(4) Uani 1 1 d U
O8 O 0.1996(11) -0.1201(5) 0.7569(8) 0.025(4) Uani 1 1 d .
O9 O 0.2120(10) -0.0162(5) 0.8103(8) 0.022(4) Uani 1 1 d U
O10 O 0.2389(11) 0.0277(5) 0.6676(8) 0.024(4) Uani 1 1 d .
O11 O 0.3605(12) -0.0499(6) 0.7419(9) 0.032(4) Uani 1 1 d U
O12 O 0.0972(13) -0.0317(6) 0.6950(9) 0.041(5) Uani 1 1 d .
O13 O -0.0398(12) 0.0396(5) 0.6233(10) 0.043(5) Uani 1 1 d .
O14 O 0.0745(11) 0.0737(6) 0.7392(8) 0.030(4) Uani 1 1 d .
O15 O 0.1134(11) 0.1129(6) 0.6093(9) 0.033(5) Uani 1 1 d .
O16 O 0.0650(12) 0.2248(6) 0.5952(9) 0.040(5) Uani 1 1 d .
O17 O 0.3050(11) 0.1399(5) 0.6531(8) 0.021(4) Uani 1 1 d U
O18 O 0.1347(12) 0.1775(6) 0.7233(9) 0.038(5) Uani 1 1 d .
O19 O 0.2534(12) 0.2431(6) 0.6553(9) 0.030(4) Uani 1 1 d U
O20 O 0.2307(10) 0.1806(5) 0.5407(8) 0.014(3) Uani 1 1 d U
O21 O 0.3859(10) 0.1560(6) 0.4577(8) 0.022(4) Uani 1 1 d U
O22 O 0.4116(10) 0.2082(5) 0.5920(8) 0.022(4) Uani 1 1 d U
O23 O 0.4675(11) 0.0994(5) 0.5766(8) 0.024(4) Uani 1 1 d U
O24 O 0.6008(11) 0.0847(6) 0.6880(8) 0.026(4) Uani 1 1 d .
O25 O 0.4307(11) 0.0586(6) 0.7187(8) 0.026(4) Uani 1 1 d U
O26 O 0.5395(10) -0.0197(5) 0.7040(7) 0.017(4) Uani 1 1 d U
O27 O 0.5237(11) -0.0700(6) 0.8373(8) 0.027(4) Uani 1 1 d U
O28 O 0.5616(11) 0.0419(6) 0.8200(8) 0.029(4) Uani 1 1 d .
O29 O 0.3906(13) 0.0098(7) 0.8595(10) 0.045 Uiso 1 1 d .
O30 O 0.2422(12) -0.0073(6) 0.9591(8) 0.035(4) Uani 1 1 d U
O31 O 0.2674(11) 0.0966(6) 0.7947(8) 0.023(4) Uani 1 1 d U
O32 O 0.3144(11) 0.0980(6) 0.9281(8) 0.024(4) Uani 1 1 d U
O33 O 0.1385(11) 0.0721(5) 0.8792(8) 0.024(4) Uani 1 1 d .
O34 O 0.0077(12) 0.1518(7) 0.8331(9) 0.042(5) Uani 1 1 d U
O35 O 0.1988(10) 0.1753(5) 0.8656(8) 0.022(4) Uani 1 1 d U
O36 O 0.3762(11) 0.2113(6) 0.9324(8) 0.027(4) Uani 1 1 d U
O37 O 0.4596(12) 0.1319(6) 0.8395(9) 0.032(4) Uani 1 1 d .
O38 O 0.3421(11) 0.2109(5) 0.7831(9) 0.027(4) Uani 1 1 d .
O39 O 0.4400(12) 0.2853(6) 0.6992(9) 0.039(5) Uani 1 1 d U
O40 O 0.4902(11) 0.1750(6) 0.7167(8) 0.025(4) Uani 1 1 d U
O41 O 0.6496(11) 0.1479(6) 0.8091(8) 0.032(4) Uani 1 1 d .
O42 O 0.3978(11) -0.0165(6) 0.4331(8) 0.028(4) Uani 1 1 d .
N1 N 0.0575(14) -0.1818(8) 0.6408(11) 0.038(6) Uani 1 1 d .
H1A H 0.0786 -0.2174 0.6407 0.045 Uiso 1 1 calc R
H1B H 0.0764 -0.1659 0.6833 0.045 Uiso 1 1 calc R
N2 N -0.0203(14) -0.1045(8) 0.5496(12) 0.039(6) Uani 1 1 d U
H2A H -0.0145 -0.0672 0.5547 0.047 Uiso 1 1 calc R
H2B H -0.0474 -0.1114 0.5053 0.047 Uiso 1 1 calc R
N3 N 0.1583(17) -0.1941(8) 0.3774(14) 0.063(8) Uani 1 1 d .
H3A H 0.1026 -0.1989 0.4000 0.076 Uiso 1 1 calc R
H3B H 0.1453 -0.1746 0.3366 0.076 Uiso 1 1 calc R
N4 N 0.3546(15) -0.2026(8) 0.4018(12) 0.046(6) Uani 1 1 d U
H4A H 0.4015 -0.1818 0.3828 0.055 Uiso 1 1 calc R
H4B H 0.3821 -0.2241 0.4371 0.055 Uiso 1 1 calc R
N5 N 0.4636(14) -0.1336(7) 0.6426(10) 0.027(5) Uani 1 1 d U
H5A H 0.5072 -0.1294 0.6084 0.033 Uiso 1 1 calc R
H5B H 0.4539 -0.0999 0.6625 0.033 Uiso 1 1 calc R
N6 N 0.3368(16) -0.2052(8) 0.6873(11) 0.041(6) Uani 1 1 d .
H6A H 0.2797 -0.1992 0.7077 0.050 Uiso 1 1 calc R
H6B H 0.3403 -0.2418 0.6763 0.050 Uiso 1 1 calc R
N7 N 0.0968(15) -0.1151(10) 0.8964(13) 0.063(7) Uiso 1 1 d D
H7A H 0.1067 -0.0884 0.8634 0.075 Uiso 1 1 calc R
H7B H 0.0949 -0.1485 0.8739 0.075 Uiso 1 1 calc R
N8 N 0.108(2) -0.0882(11) 1.0401(16) 0.090(10) Uiso 1 1 d .
H8A H 0.0942 -0.1158 1.0710 0.108 Uiso 1 1 calc R
H8B H 0.1316 -0.0589 1.0658 0.108 Uiso 1 1 calc R
N9 N 0.3138(17) -0.1011(11) 1.0431(15) 0.080 Uiso 1 1 d D
H9A H 0.3046 -0.0688 1.0669 0.096 Uiso 1 1 calc R
H9B H 0.3172 -0.1290 1.0758 0.096 Uiso 1 1 calc R
N10 N 0.3034(19) -0.1426(12) 0.9095(15) 0.095(10) Uiso 1 1 d D
H10A H 0.2861 -0.1766 0.8923 0.114 Uiso 1 1 calc R
H10B H 0.3094 -0.1193 0.8719 0.114 Uiso 1 1 calc R
C1 C -0.047(2) -0.1795(12) 0.6294(18) 0.064 Uiso 1 1 d U
H1C H -0.0675 -0.2080 0.5946 0.077 Uiso 1 1 calc R
H1D H -0.0767 -0.1883 0.6745 0.077 Uiso 1 1 calc R
C2 C -0.084(2) -0.1261(11) 0.6039(15) 0.052(9) Uani 1 1 d U
H2C H -0.0854 -0.1000 0.6440 0.063 Uiso 1 1 calc R
H2D H -0.1493 -0.1303 0.5831 0.063 Uiso 1 1 calc R
C3 C 0.2017(17) -0.2489(12) 0.3606(18) 0.061(9) Uiso 1 1 d DU
H3C H 0.1668 -0.2657 0.3194 0.074 Uiso 1 1 calc R
H3D H 0.1979 -0.2739 0.4016 0.074 Uiso 1 1 calc R
C4 C 0.3059(17) -0.2390(12) 0.3441(17) 0.057(9) Uani 1 1 d DU
H4C H 0.3090 -0.2209 0.2975 0.069 Uiso 1 1 calc R
H4D H 0.3396 -0.2746 0.3420 0.069 Uiso 1 1 calc R
C5 C 0.505(2) -0.1734(11) 0.7009(14) 0.048(8) Uani 1 1 d U
H5C H 0.5367 -0.2053 0.6797 0.058 Uiso 1 1 calc R
H5D H 0.5517 -0.1544 0.7336 0.058 Uiso 1 1 calc R
C6 C 0.417(2) -0.1906(12) 0.7387(14) 0.059(10) Uani 1 1 d U
H6C H 0.4320 -0.2226 0.7694 0.070 Uiso 1 1 calc R
H6D H 0.3964 -0.1602 0.7692 0.070 Uiso 1 1 calc R
C7 C 0.0032(16) -0.1048(12) 0.9321(13) 0.057 Uiso 1 1 d D
H7C H -0.0410 -0.0842 0.8995 0.068 Uiso 1 1 calc R
H7D H -0.0270 -0.1402 0.9431 0.068 Uiso 1 1 calc R
C8 C 0.022(2) -0.0722(11) 1.0001(14) 0.060 Uiso 1 1 d D
H8C H 0.0269 -0.0328 0.9880 0.072 Uiso 1 1 calc R
H8D H -0.0327 -0.0766 1.0303 0.072 Uiso 1 1 calc R
C9 C 0.407(2) -0.0981(12) 1.0050(17) 0.084 Uiso 1 1 d D
H9C H 0.4129 -0.0629 0.9796 0.100 Uiso 1 1 calc R
H9D H 0.4629 -0.1029 1.0385 0.100 Uiso 1 1 calc R
C10 C 0.397(2) -0.1462(12) 0.9534(16) 0.081 Uiso 1 1 d D
H10C H 0.4509 -0.1459 0.9216 0.098 Uiso 1 1 calc R
H10D H 0.3995 -0.1811 0.9802 0.098 Uiso 1 1 calc R

loop_
_atom_site_aniso_label
_atom_site_aniso_U_11
_atom_site_aniso_U_22
_atom_site_aniso_U_33
_atom_site_aniso_U_23
_atom_site_aniso_U_13
_atom_site_aniso_U_12
W1 0.0407(7) 0.0192(5) 0.0207(6) 0.0016(5) 0.0090(6) -0.0011(5)
W2 0.0342(7) 0.0237(5) 0.0247(6) -0.0010(5) 0.0058(6) -0.0003(5)
W3 0.0372(7) 0.0217(5) 0.0262(6) 0.0026(5) 0.0072(6) 0.0041(5)
W4 0.0394(7) 0.0201(5) 0.0212(6) 0.0026(5) 0.0101(6) 0.0023(5)
W5 0.0332(7) 0.0210(5) 0.0217(6) 0.0002(5) 0.0092(6) 0.0006(5)
W6 0.0384(7) 0.0220(5) 0.0221(6) 0.0042(5) 0.0051(6) 0.0030(5)
W7 0.0466(8) 0.0215(5) 0.0198(6) 0.0004(5) 0.0113(6) -0.0014(5)
W8 0.0389(7) 0.0261(6) 0.0249(6) -0.0013(5) 0.0121(6) 0.0018(5)
W9 0.0418(7) 0.0215(5) 0.0214(6) -0.0019(5) 0.0081(6) 0.0007(5)
W10 0.0418(8) 0.0193(5) 0.0253(6) -0.0001(5) 0.0100(6) -0.0004(5)
W11 0.0354(7) 0.0253(5) 0.0240(6) -0.0014(5) 0.0047(6) -0.0002(5)
Tb1 0.0350(8) 0.0194(6) 0.0225(7) 0.0012(5) 0.0064(7) -0.0002(6)
Ge1 0.0337(17) 0.0188(12) 0.0183(14) -0.0003(12) 0.0072(14) 0.0001(12)
Cu1 0.046(2) 0.0253(16) 0.0276(19) 0.0034(15) 0.0088(18) -0.0011(16)
Cu2 0.048(2) 0.0264(16) 0.033(2) -0.0042(16) 0.0079(19) -0.0027(16)
Cu3 0.046(2) 0.0217(15) 0.0298(19) 0.0026(15) 0.0088(18) -0.0043(16)
Cu4 0.172(5) 0.039(2) 0.042(3) 0.002(2) 0.035(3) -0.011(3)
O8W 0.09(3) 0.06(3) 0.08(3) -0.03(3) 0.02(3) 0.00(3)
O1 0.031(11) 0.036(9) 0.019(9) 0.003(8) 0.015(9) 0.013(8)
O2 0.053(12) 0.016(8) 0.024(10) -0.014(8) 0.012(10) -0.001(8)
O3 0.039(8) 0.019(6) 0.016(7) 0.007(6) 0.003(7) 0.003(6)
O4 0.022(7) 0.024(7) 0.029(7) -0.008(6) -0.003(7) -0.013(6)
O5 0.036(11) 0.021(8) 0.034(10) -0.017(8) 0.012(9) 0.001(8)
O6 0.034(8) 0.019(6) 0.028(7) -0.014(6) -0.002(7) -0.006(6)
O7 0.031(7) 0.016(6) 0.027(7) 0.007(6) 0.018(7) 0.016(6)
O8 0.040(11) 0.013(7) 0.023(9) 0.004(7) 0.007(9) -0.011(8)
O9 0.026(7) 0.022(7) 0.019(7) -0.012(6) 0.008(6) 0.001(6)
O10 0.031(10) 0.019(8) 0.023(9) 0.001(7) 0.009(9) 0.010(8)
O11 0.045(8) 0.017(6) 0.034(8) -0.002(6) -0.004(7) -0.008(6)
O12 0.063(13) 0.023(9) 0.035(11) 0.004(9) -0.005(11) 0.018(9)
O13 0.041(12) 0.008(8) 0.079(15) -0.006(9) -0.019(11) 0.004(8)
O14 0.027(10) 0.035(9) 0.031(10) 0.005(8) 0.017(9) -0.012(8)
O15 0.028(10) 0.032(9) 0.041(11) -0.011(9) 0.024(10) -0.015(8)
O16 0.042(12) 0.046(10) 0.036(11) 0.023(9) 0.016(10) 0.009(9)
O17 0.028(7) 0.011(6) 0.024(7) 0.001(6) 0.002(7) 0.004(6)
O18 0.045(12) 0.027(9) 0.046(12) -0.018(9) 0.036(11) -0.017(9)
O19 0.038(8) 0.016(6) 0.034(8) -0.003(6) -0.011(7) 0.002(6)
O20 0.009(7) 0.012(6) 0.020(7) -0.001(6) 0.001(6) 0.008(5)
O21 0.018(7) 0.029(7) 0.019(7) -0.001(6) 0.014(6) -0.005(6)
O22 0.013(7) 0.026(7) 0.028(7) 0.005(6) 0.012(6) 0.004(6)
O23 0.032(8) 0.015(6) 0.026(7) 0.012(6) 0.005(7) 0.007(6)
O24 0.019(9) 0.031(9) 0.025(10) 0.000(8) -0.002(8) -0.015(8)
O25 0.030(8) 0.032(7) 0.016(7) -0.012(6) 0.003(7) 0.006(6)
O26 0.018(4) 0.017(4) 0.018(4) 0.0001(10) 0.0005(10) 0.0003(10)
O27 0.026(7) 0.033(7) 0.021(7) 0.004(6) -0.004(7) 0.014(6)
O28 0.026(10) 0.039(9) 0.024(10) -0.007(8) 0.016(9) 0.014(8)
O30 0.044(7) 0.036(6) 0.028(7) 0.007(5) 0.019(6) -0.012(6)
O31 0.033(8) 0.024(7) 0.013(7) -0.009(6) 0.004(6) 0.004(6)
O32 0.036(8) 0.022(7) 0.013(7) -0.009(6) -0.007(7) -0.007(6)
O33 0.038(10) 0.019(8) 0.015(9) -0.003(7) 0.012(9) 0.007(8)
O34 0.042(7) 0.059(8) 0.027(8) -0.005(7) 0.017(7) -0.010(7)
O35 0.022(4) 0.022(4) 0.021(4) -0.0004(10) 0.0012(10) -0.0002(10)
O36 0.039(8) 0.019(6) 0.024(7) -0.010(6) -0.004(7) -0.013(6)
O37 0.038(11) 0.019(8) 0.039(11) -0.002(8) -0.004(10) 0.001(8)
O38 0.026(10) 0.019(8) 0.039(11) -0.003(8) 0.024(9) -0.010(7)
O39 0.033(8) 0.037(7) 0.048(8) -0.007(7) -0.005(7) -0.016(7)
O40 0.026(4) 0.025(4) 0.025(4) 0.0002(10) 0.0012(10) -0.0001(10)
O41 0.030(11) 0.046(10) 0.022(10) -0.017(8) 0.015(9) 0.002(9)
O42 0.031(10) 0.018(8) 0.034(10) 0.014(8) -0.015(9) 0.005(8)
N1 0.037(15) 0.036(12) 0.042(15) 0.010(11) 0.012(13) 0.013(11)
N2 0.041(9) 0.035(8) 0.041(9) 0.009(8) -0.009(8) 0.005(8)
N3 0.057(18) 0.039(14) 0.09(2) -0.011(15) -0.036(17) 0.007(13)
N4 0.051(10) 0.039(9) 0.049(10) -0.013(8) 0.017(8) -0.007(8)
N5 0.038(9) 0.025(8) 0.019(8) 0.002(7) 0.008(8) 0.001(7)
N6 0.048(16) 0.040(13) 0.038(15) -0.011(12) 0.023(14) -0.028(12)
C2 0.05(2) 0.058(19) 0.05(2) 0.022(17) 0.029(18) 0.025(16)
C4 0.058(12) 0.051(11) 0.063(12) -0.016(9) 0.008(9) 0.002(9)
C5 0.07(2) 0.044(16) 0.030(17) -0.010(15) 0.006(16) -0.029(16)
C6 0.10(3) 0.053(18) 0.024(17) -0.017(15) 0.033(19) -0.050(19)

loop_
_atom_type_symbol
_atom_type_description
_atom_type_scat_dispersion_real
_atom_type_scat_dispersion_imag
_atom_type_scat_source
C C 0.0033 0.0016 'International Tables Vol C Tables 4.2.6.8 and 6.1.1.4'
H H 0.0000 0.0000 'International Tables Vol C Tables 4.2.6.8 and 6.1.1.4'
N N 0.0061 0.0033 'International Tables Vol C Tables 4.2.6.8 and 6.1.1.4'
O O 0.0106 0.0060 'International Tables Vol C Tables 4.2.6.8 and 6.1.1.4'
Cu Cu 0.3201 1.2651 'International Tables Vol C Tables 4.2.6.8 and 6.1.1.4'
Ge Ge 0.1547 1.8001 'International Tables Vol C Tables 4.2.6.8 and 6.1.1.4'
Tb Tb -0.1723 4.1537 'International Tables Vol C Tables 4.2.6.8 and 6.1.1.4'
W W -0.8490 6.8722 'International Tables Vol C Tables 4.2.6.8 and 6.1.1.4'

loop_
_geom_angle_atom_site_label_1
_geom_angle_atom_site_label_2
_geom_angle_atom_site_label_3
_geom_angle
_geom_angle_site_symmetry_1
O8 W1 O7 102.6(6) .
O8 W1 O11 101.6(7) .
O7 W1 O11 93.4(7) .
O8 W1 O12 99.1(7) .
O7 W1 O12 95.4(7) .
O11 W1 O12 155.1(6) .
O8 W1 O9 90.8(6) .
O7 W1 O9 166.5(6) .
O11 W1 O9 82.5(6) .
O12 W1 O9 83.6(7) .
O8 W1 O10 171.5(6) .
O7 W1 O10 81.9(5) .
O11 W1 O10 85.1(6) .
O12 W1 O10 73.2(6) .
O9 W1 O10 84.9(5) .
O13 W2 O5 100.2(8) .
O13 W2 O12 101.4(8) .
O5 W2 O12 97.0(7) .
O13 W2 O15 97.9(7) .
O5 W2 O15 93.0(6) .
O12 W2 O15 156.2(8) .
O13 W2 O14 91.6(7) .
O5 W2 O14 167.8(6) .
O12 W2 O14 83.3(6) .
O15 W2 O14 82.5(6) .
O13 W2 O10 174.3(7) .
O5 W2 O10 83.2(6) .
O12 W2 O10 73.5(7) .
O15 W2 O10 86.4(6) .
O14 W2 O10 85.2(6) .
O16 W3 O18 101.1(7) .
O16 W3 O15 100.3(8) .
O18 W3 O15 88.7(6) .
O16 W3 O20 99.4(7) .
O18 W3 O20 159.4(7) .
O15 W3 O20 89.1(6) .
O16 W3 O19 101.3(7) .
O18 W3 O19 88.3(7) .
O15 W3 O19 158.4(7) .
O20 W3 O19 86.2(6) .
O16 W3 O17 170.6(6) .
O18 W3 O17 87.5(6) .
O15 W3 O17 83.6(6) .
O20 W3 O17 71.9(5) .
O19 W3 O17 74.9(6) .
O21 W4 O4 103.3(7) .
O21 W4 O23 100.6(6) .
O4 W4 O23 90.2(6) .
O21 W4 O20 99.0(6) .
O4 W4 O20 94.3(6) .
O23 W4 O20 158.3(6) .
O21 W4 O22 95.3(6) .
O4 W4 O22 161.3(6) .
O23 W4 O22 85.3(6) .
O20 W4 O22 83.7(6) .
O21 W4 O17 163.7(6) .
O4 W4 O17 91.1(6) .
O23 W4 O17 86.8(6) .
O20 W4 O17 71.9(5) .
O22 W4 O17 70.6(5) .
O42 W5 O6 104.1(7) 3_656
O42 W5 O23 98.8(6) 3_656
O6 W5 O23 92.5(7) .
O42 W5 O26 102.5(6) 3_656
O6 W5 O26 92.1(6) .
O23 W5 O26 156.5(6) .
O42 W5 O24 94.9(7) 3_656
O6 W5 O24 160.9(6) .
O23 W5 O24 86.2(6) .
O26 W5 O24 82.1(6) .
O42 W5 O25 164.6(7) 3_656
O6 W5 O25 89.7(6) .
O23 W5 O25 87.3(6) .
O26 W5 O25 69.7(5) .
O24 W5 O25 71.2(6) .
O27 W6 O29 98.4(7) .
O27 W6 O28 99.9(7) .
O29 W6 O28 89.2(7) .
O27 W6 O26 100.4(6) .
O29 W6 O26 161.3(7) .
O28 W6 O26 87.7(6) .
O27 W6 O11 101.2(7) .
O29 W6 O11 87.2(7) .
O28 W6 O11 159.0(6) .
O26 W6 O11 89.1(6) .
O27 W6 O25 170.1(6) .
O29 W6 O25 90.6(6) .
O28 W6 O25 76.1(6) .
O26 W6 O25 70.7(5) .
O11 W6 O25 83.2(6) .
O30 W7 O9 102.3(7) .
O30 W7 O33 100.4(7) .
O9 W7 O33 92.2(6) .
O30 W7 O32 98.9(7) .
O9 W7 O32 158.7(6) .
O33 W7 O32 86.5(6) .
O30 W7 O29 100.3(7) .
O9 W7 O29 87.0(7) .
O33 W7 O29 158.9(6) .
O32 W7 O29 86.7(7) .
O30 W7 O31 170.1(6) .
O9 W7 O31 85.9(6) .
O33 W7 O31 73.3(5) .
O32 W7 O31 73.3(6) .
O29 W7 O31 85.6(6) .
O34 W8 O14 104.1(8) .
O34 W8 O33 99.3(7) .
O14 W8 O33 91.8(6) .
O34 W8 O35 97.5(7) .
O14 W8 O35 158.4(6) .
O33 W8 O35 84.5(6) .
O34 W8 O18 101.8(7) .
O14 W8 O18 87.7(6) .
O33 W8 O18 158.4(6) .
O35 W8 O18 88.1(6) .
O34 W8 O31 166.4(7) .
O14 W8 O31 86.9(6) .
O33 W8 O31 72.0(5) .
O35 W8 O31 71.7(5) .
O18 W8 O31 86.5(6) .
O36 W9 O35 100.7(7) .
O36 W9 O38 98.0(6) .
O35 W9 O38 88.5(6) .
O36 W9 O37 100.9(7) .
O35 W9 O37 158.3(6) .
O38 W9 O37 86.5(6) .
O36 W9 O32 100.5(6) .
O35 W9 O32 87.2(6) .
O38 W9 O32 161.4(6) .
O37 W9 O32 90.8(6) .
O36 W9 O31 171.4(6) .
O35 W9 O31 73.3(6) .
O38 W9 O31 88.1(6) .
O37 W9 O31 85.4(6) .
O32 W9 O31 73.3(5) .
O39 W10 O22 101.0(7) .
O39 W10 O40 99.3(7) .
O22 W10 O40 89.4(6) .
O39 W10 O38 98.7(7) .
O22 W10 O38 160.1(6) .
O40 W10 O38 84.6(6) .
O39 W10 O19 102.6(7) .
O22 W10 O19 89.5(7) .
O40 W10 O19 157.9(6) .
O38 W10 O19 89.1(7) .
O39 W10 O17 172.4(7) .
O22 W10 O17 72.9(5) .
O40 W10 O17 85.3(6) .
O38 W10 O17 87.8(5) .
O19 W10 O17 73.3(5) .
O41 W11 O24 102.3(6) .
O41 W11 O37 99.4(7) .
O24 W11 O37 158.2(6) .
O41 W11 O40 102.1(7) .
O24 W11 O40 92.6(6) .
O37 W11 O40 84.9(6) .
O41 W11 O28 99.4(7) .
O24 W11 O28 90.3(6) .
O37 W11 O28 84.1(6) .
O40 W11 O28 157.2(6) .
O41 W11 O25 170.7(6) .
O24 W11 O25 73.3(6) .
O37 W11 O25 84.9(6) .
O40 W11 O25 86.5(6) .
O28 W11 O25 72.7(6) .
O6 Tb1 O4 73.5(5) .
O6 Tb1 O5 123.7(5) .
O4 Tb1 O5 78.9(5) .
O6 Tb1 O7 78.6(5) .
O4 Tb1 O7 124.6(5) .
O5 Tb1 O7 78.4(5) .
O6 Tb1 O1W 135.5(5) .
O4 Tb1 O1W 75.3(6) .
O5 Tb1 O1W 79.4(5) .
O7 Tb1 O1W 146.0(6) .
O6 Tb1 O1 143.2(5) .
O4 Tb1 O1 143.2(5) .
O5 Tb1 O1 76.0(5) .
O7 Tb1 O1 75.8(5) .
O1W Tb1 O1 74.0(5) .
O6 Tb1 O42 75.5(5) .
O4 Tb1 O42 81.7(5) .
O5 Tb1 O42 146.4(5) .
O7 Tb1 O42 135.1(5) .
O1W Tb1 O42 69.2(5) .
O1 Tb1 O42 105.5(5) .
O6 Tb1 O3 80.9(5) .
O4 Tb1 O3 145.3(5) .
O5 Tb1 O3 135.6(5) .
O7 Tb1 O3 70.9(4) .
O1W Tb1 O3 109.7(5) .
O1 Tb1 O3 66.0(5) .
O42 Tb1 O3 69.3(4) .
O6 Tb1 Cu2 115.0(3) .
O4 Tb1 Cu2 155.1(4) .
O5 Tb1 Cu2 110.6(3) .
O7 Tb1 Cu2 80.3(3) .
O1W Tb1 Cu2 83.8(4) .
O1 Tb1 Cu2 34.7(3) .
O42 Tb1 Cu2 78.4(3) .
O3 Tb1 Cu2 34.1(4) .
O10 Ge1 O17 110.3(7) .
O10 Ge1 O25 110.1(6) .
O17 Ge1 O25 107.0(7) .
O10 Ge1 O31 111.5(6) .
O17 Ge1 O31 110.1(6) .
O25 Ge1 O31 107.7(7) .
O2 Cu1 N2 164.5(8) .
O2 Cu1 O1 86.0(6) .
N2 Cu1 O1 95.4(7) .
O2 Cu1 N1 93.8(7) .
N2 Cu1 N1 85.1(8) .
O1 Cu1 N1 178.8(8) .
O2 Cu1 Cu2 47.2(4) .
N2 Cu1 Cu2 128.5(6) .
O1 Cu1 Cu2 41.0(4) .
N1 Cu1 Cu2 139.2(5) .
N4 Cu2 O3 93.6(8) .
N4 Cu2 N3 87.0(9) .
O3 Cu2 N3 178.7(9) .
N4 Cu2 O1 173.4(7) .
O3 Cu2 O1 82.9(6) .
N3 Cu2 O1 96.5(8) .
N4 Cu2 O2 107.4(7) .
O3 Cu2 O2 77.9(6) .
N3 Cu2 O2 100.9(9) .
O1 Cu2 O2 77.5(5) .
N4 Cu2 Cu1 146.0(6) .
O3 Cu2 Cu1 87.1(4) .
N3 Cu2 Cu1 91.8(7) .
O1 Cu2 Cu1 39.8(4) .
O2 Cu2 Cu1 39.6(4) .
N4 Cu2 Tb1 131.8(6) .
O3 Cu2 Tb1 43.9(4) .
N3 Cu2 Tb1 136.0(6) .
O1 Cu2 Tb1 42.8(5) .
O2 Cu2 Tb1 87.5(4) .
Cu1 Cu2 Tb1 67.63(8) .
N5 Cu3 O2 178.1(7) .
N5 Cu3 N6 83.4(8) .
O2 Cu3 N6 97.6(8) .
N5 Cu3 O3 95.0(7) .
O2 Cu3 O3 83.9(6) .
N6 Cu3 O3 178.4(8) .
N5 Cu3 O7 96.1(6) .
O2 Cu3 O7 85.2(6) .
N6 Cu3 O7 102.6(7) .
O3 Cu3 O7 77.9(5) .
N9 Cu4 N8 94.0(11) .
N9 Cu4 N10 85.5(11) .
N8 Cu4 N10 178.1(12) .
N9 Cu4 N7 170.6(10) .
N8 Cu4 N7 87.1(11) .
N10 Cu4 N7 93.7(10) .
Cu1 O1 Cu2 99.2(6) .
Cu1 O1 Tb1 111.8(7) .
Cu2 O1 Tb1 102.5(6) .
Cu1 O2 Cu3 114.4(7) .
Cu1 O2 Cu2 93.1(6) .
Cu3 O2 Cu2 94.0(6) .
Cu2 O3 Cu3 100.4(6) .
Cu2 O3 Tb1 102.0(6) .
Cu3 O3 Tb1 110.2(6) .
W4 O4 Tb1 158.7(9) .
W2 O5 Tb1 128.8(8) .
W5 O6 Tb1 156.1(8) .
W1 O7 Tb1 129.5(7) .
W1 O7 Cu3 122.8(7) .
Tb1 O7 Cu3 100.6(5) .
W7 O9 W1 152.9(8) .
Ge1 O10 W2 123.4(7) .
Ge1 O10 W1 122.8(8) .
W2 O10 W1 95.1(5) .
W1 O11 W6 154.7(8) .
W1 O12 W2 117.0(9) .
W8 O14 W2 151.3(7) .
W3 O15 W2 153.4(10) .
Ge1 O17 W4 122.0(7) .
Ge1 O17 W3 120.6(7) .
W4 O17 W3 95.3(6) .
Ge1 O17 W10 122.8(8) .
W4 O17 W10 96.4(5) .
W3 O17 W10 92.4(5) .
W3 O18 W8 148.8(8) .
W3 O19 W10 119.3(7) .
W3 O20 W4 120.4(7) .
W10 O22 W4 120.1(6) .
W5 O23 W4 144.2(8) .
W11 O24 W5 119.5(7) .
Ge1 O25 W5 120.9(8) .
Ge1 O25 W6 120.6(7) .
W5 O25 W6 97.2(5) .
Ge1 O25 W11 122.5(7) .
W5 O25 W11 95.9(6) .
W6 O25 W11 93.1(6) .
W6 O26 W5 122.1(7) .
W6 O28 W11 118.1(8) .
W6 O29 W7 148.0(11) .
Ge1 O31 W9 123.9(7) .
Ge1 O31 W7 122.6(7) .
W9 O31 W7 95.1(6) .
Ge1 O31 W8 119.2(8) .
W9 O31 W8 95.3(5) .
W7 O31 W8 93.4(5) .
W7 O32 W9 118.2(7) .
W7 O33 W8 121.0(7) .
W9 O35 W8 119.8(7) .
W11 O37 W9 151.7(10) .
W10 O38 W9 148.7(8) .
W11 O40 W10 155.4(8) .
W5 O42 Tb1 162.8(7) 3_656
C1 N1 Cu1 105.1(17) .
C1 N1 H1A 110.7 .
Cu1 N1 H1A 110.7 .
C1 N1 H1B 110.7 .
Cu1 N1 H1B 110.7 .
H1A N1 H1B 108.8 .
C2 N2 Cu1 111.8(15) .
C2 N2 H2A 109.3 .
Cu1 N2 H2A 109.3 .
C2 N2 H2B 109.3 .
Cu1 N2 H2B 109.3 .
H2A N2 H2B 107.9 .
C3 N3 Cu2 106.7(17) .
C3 N3 H3A 110.4 .
Cu2 N3 H3A 110.4 .
C3 N3 H3B 110.4 .
Cu2 N3 H3B 110.4 .
H3A N3 H3B 108.6 .
C4 N4 Cu2 108.4(15) .
C4 N4 H4A 110.0 .
Cu2 N4 H4A 110.0 .
C4 N4 H4B 110.0 .
Cu2 N4 H4B 110.0 .
H4A N4 H4B 108.4 .
C5 N5 Cu3 112.6(14) .
C5 N5 H5A 109.1 .
Cu3 N5 H5A 109.1 .
C5 N5 H5B 109.1 .
Cu3 N5 H5B 109.1 .
H5A N5 H5B 107.8 .
C6 N6 Cu3 111.1(14) .
C6 N6 H6A 109.4 .
Cu3 N6 H6A 109.4 .
C6 N6 H6B 109.4 .
Cu3 N6 H6B 109.4 .
H6A N6 H6B 108.0 .
C7 N7 Cu4 107.5(17) .
C7 N7 H7A 110.2 .
Cu4 N7 H7A 110.2 .
C7 N7 H7B 110.2 .
Cu4 N7 H7B 110.2 .
H7A N7 H7B 108.5 .
C8 N8 Cu4 110(2) .
C8 N8 H8A 109.7 .
Cu4 N8 H8A 109.7 .
C8 N8 H8B 109.7 .
Cu4 N8 H8B 109.7 .
H8A N8 H8B 108.2 .
C9 N9 Cu4 111(2) .
C9 N9 H9A 109.5 .
Cu4 N9 H9A 109.5 .
C9 N9 H9B 109.5 .
Cu4 N9 H9B 109.5 .
H9A N9 H9B 108.1 .
C10 N10 Cu4 107(2) .
C10 N10 H10A 110.3 .
Cu4 N10 H10A 110.3 .
C10 N10 H10B 110.3 .
Cu4 N10 H10B 110.3 .
H10A N10 H10B 108.6 .
C2 C1 N1 114(2) .
C2 C1 H1C 108.7 .
N1 C1 H1C 108.7 .
C2 C1 H1D 108.7 .
N1 C1 H1D 108.7 .
H1C C1 H1D 107.6 .
C1 C2 N2 109(2) .
C1 C2 H2C 109.8 .
N2 C2 H2C 109.8 .
C1 C2 H2D 109.8 .
N2 C2 H2D 109.8 .
H2C C2 H2D 108.3 .
N3 C3 C4 108(2) .
N3 C3 H3C 110.2 .
C4 C3 H3C 110.2 .
N3 C3 H3D 110.2 .
C4 C3 H3D 110.2 .
H3C C3 H3D 108.5 .
C3 C4 N4 110(2) .
C3 C4 H4C 109.7 .
N4 C4 H4C 109.7 .
C3 C4 H4D 109.7 .
N4 C4 H4D 109.7 .
H4C C4 H4D 108.2 .
C6 C5 N5 102(2) .
C6 C5 H5C 111.3 .
N5 C5 H5C 111.3 .
C6 C5 H5D 111.3 .
N5 C5 H5D 111.3 .
H5C C5 H5D 109.2 .
N6 C6 C5 111(2) .
N6 C6 H6C 109.3 .
C5 C6 H6C 109.3 .
N6 C6 H6D 109.3 .
C5 C6 H6D 109.3 .
H6C C6 H6D 108.0 .
C8 C7 N7 110(2) .
C8 C7 H7C 109.7 .
N7 C7 H7C 109.7 .
C8 C7 H7D 109.7 .
N7 C7 H7D 109.7 .
H7C C7 H7D 108.2 .
N8 C8 C7 114(3) .
N8 C8 H8C 108.8 .
C7 C8 H8C 108.8 .
N8 C8 H8D 108.8 .
C7 C8 H8D 108.8 .
H8C C8 H8D 107.6 .
C10 C9 N9 102(2) .
C10 C9 H9C 111.3 .
N9 C9 H9C 111.3 .
C10 C9 H9D 111.3 .
N9 C9 H9D 111.3 .
H9C C9 H9D 109.2 .
N10 C10 C9 111(3) .
N10 C10 H10C 109.5 .
C9 C10 H10C 109.5 .
N10 C10 H10D 109.5 .
C9 C10 H10D 109.5 .
H10C C10 H10D 108.1 .

loop_
_geom_bond_atom_site_label_1
_geom_bond_atom_site_label_2
_geom_bond_distance
_geom_bond_site_symmetry_2
W1 O8 1.718(13) .
W1 O7 1.794(14) .
W1 O11 1.898(17) .
W1 O12 1.903(17) .
W1 O9 2.026(13) .
W1 O10 2.243(13) .
W2 O13 1.701(17) .
W2 O5 1.772(14) .
W2 O12 1.942(15) .
W2 O15 1.958(14) .
W2 O14 2.078(15) .
W2 O10 2.198(15) .
W3 O16 1.711(17) .
W3 O18 1.861(15) .
W3 O15 1.888(14) .
W3 O20 1.895(13) .
W3 O19 1.917(15) .
W3 O17 2.283(14) .
W4 O21 1.663(13) .
W4 O4 1.742(13) .
W4 O23 1.937(15) .
W4 O20 1.956(13) .
W4 O22 2.092(14) .
W4 O17 2.237(14) .
W5 O42 1.682(15) 3_656
W5 O6 1.772(15) .
W5 O23 1.905(13) .
W5 O26 1.975(14) .
W5 O24 2.068(15) .
W5 O25 2.248(14) .
W6 O27 1.706(14) .
W6 O29 1.847(16) .
W6 O28 1.878(16) .
W6 O26 1.890(13) .
W6 O11 1.952(16) .
W6 O25 2.263(15) .
W7 O30 1.709(14) .
W7 O9 1.854(14) .
W7 O33 1.882(14) .
W7 O32 1.940(14) .
W7 O29 1.996(17) .
W7 O31 2.265(14) .
W8 O34 1.647(16) .
W8 O14 1.829(16) .
W8 O33 1.927(14) .
W8 O35 1.969(15) .
W8 O18 1.973(16) .
W8 O31 2.290(15) .
W9 O36 1.738(14) .
W9 O35 1.917(14) .
W9 O38 1.945(15) .
W9 O37 1.946(15) .
W9 O32 1.949(14) .
W9 O31 2.258(14) .
W10 O39 1.693(15) .
W10 O22 1.835(14) .
W10 O40 1.898(15) .
W10 O38 1.937(14) .
W10 O19 1.942(16) .
W10 O17 2.329(14) .
W11 O41 1.690(16) .
W11 O24 1.852(14) .
W11 O37 1.887(15) .
W11 O40 1.897(15) .
W11 O28 1.998(15) .
W11 O25 2.316(15) .
Tb1 O6 2.288(16) .
Tb1 O4 2.332(13) .
Tb1 O5 2.364(14) .
Tb1 O7 2.375(14) .
Tb1 O1W 2.381(18) .
Tb1 O1 2.415(16) .
Tb1 O42 2.457(15) .
Tb1 O3 2.460(14) .
Tb1 Cu2 3.470(4) .
Ge1 O10 1.715(15) .
Ge1 O17 1.757(13) .
Ge1 O25 1.770(15) .
Ge1 O31 1.774(13) .
Cu1 O2 1.945(15) .
Cu1 N2 1.968(19) .
Cu1 O1 1.974(14) .
Cu1 N1 2.009(18) .
Cu1 Cu2 3.045(4) .
Cu2 N4 1.965(19) .
Cu2 O3 1.989(16) .
Cu2 N3 1.99(2) .
Cu2 O1 2.024(14) .
Cu2 O2 2.239(15) .
Cu3 N5 1.94(2) .
Cu3 O2 1.964(17) .
Cu3 N6 1.98(2) .
Cu3 O3 2.022(14) .
Cu3 O7 2.412(13) .
Cu4 N9 1.95(3) .
Cu4 N8 1.95(3) .
Cu4 N10 1.98(3) .
Cu4 N7 2.02(2) .
O42 W5 1.682(15) 3_656
N1 C1 1.45(3) .
N1 H1A 0.9000 .
N1 H1B 0.9000 .
N2 C2 1.46(3) .
N2 H2A 0.9000 .
N2 H2B 0.9000 .
N3 C3 1.48(3) .
N3 H3A 0.9000 .
N3 H3B 0.9000 .
N4 C4 1.51(3) .
N4 H4A 0.9000 .
N4 H4B 0.9000 .
N5 C5 1.53(3) .
N5 H5A 0.9000 .
N5 H5B 0.9000 .
N6 C6 1.46(3) .
N6 H6A 0.9000 .
N6 H6B 0.9000 .
N7 C7 1.497(10) .
N7 H7A 0.9000 .
N7 H7B 0.9000 .
N8 C8 1.41(3) .
N8 H8A 0.9000 .
N8 H8B 0.9000 .
N9 C9 1.499(10) .
N9 H9A 0.9000 .
N9 H9B 0.9000 .
N10 C10 1.493(10) .
N10 H10A 0.9000 .
N10 H10B 0.9000 .
C1 C2 1.44(3) .
C1 H1C 0.9700 .
C1 H1D 0.9700 .
C2 H2C 0.9700 .
C2 H2D 0.9700 .
C3 C4 1.501(10) .
C3 H3C 0.9700 .
C3 H3D 0.9700 .
C4 H4C 0.9700 .
C4 H4D 0.9700 .
C5 C6 1.50(3) .
C5 H5C 0.9700 .
C5 H5D 0.9700 .
C6 H6C 0.9700 .
C6 H6D 0.9700 .
C7 C8 1.495(10) .
C7 H7C 0.9700 .
C7 H7D 0.9700 .
C8 H8C 0.9700 .
C8 H8D 0.9700 .
C9 C10 1.497(10) .
C9 H9C 0.9700 .
C9 H9D 0.9700 .
C10 H10C 0.9700 .
C10 H10D 0.9700 .

loop_
_geom_hbond_atom_site_label_D
_geom_hbond_atom_site_label_H
_geom_hbond_atom_site_label_A
_geom_hbond_distance_DH
_geom_hbond_distance_HA
_geom_hbond_distance_DA
_geom_hbond_angle_DHA
_geom_hbond_site_symmetry_A
N1 H1A O36 0.90 2.28 3.06(2) 143.7 2_546
N1 H1A O38 0.90 2.44 3.21(2) 142.9 2_546
N1 H1B O8 0.90 2.39 3.20(3) 149.1 .
N1 H1B O39 0.90 2.49 3.07(3) 122.1 2_546
N2 H2A O5 0.90 2.55 3.28(2) 139.2 .
N2 H2B O15 0.90 2.27 3.16(3) 170.3 3_556
N3 H3A O16 0.90 2.40 3.23(3) 153.6 3_556
N3 H3B O6W 0.90 2.28 3.07(4) 146.4 .
N4 H4A O40 0.90 2.43 3.21(2) 144.3 3_656
N4 H4A O22 0.90 2.67 3.22(2) 120.4 3_656
N4 H4B O3W 0.90 2.18 3.05(4) 160.7 .
N5 H5A O21 0.90 2.06 2.90(2) 154.8 3_656
N5 H5B O26 0.90 2.36 3.11(2) 141.3 .
N5 H5B O11 0.90 2.33 3.11(2) 144.7 .
N6 H6A O8 0.90 2.39 3.10(2) 135.7 .
N6 H6B O35 0.90 2.19 3.05(2) 161.2 2_546
N7 H7A O9 0.90 2.49 3.30(3) 150.8 .
N7 H7A O8 0.90 2.52 3.01(3) 114.7 .
N7 H7B O39 0.90 2.12 3.00(3) 163.1 2_546
N8 H8A O34 0.90 2.47 3.28(3) 149.0 3_557
N8 H8B O8W 0.90 2.10 2.98(5) 165.5 3_657
N9 H9A O8W 0.90 2.43 3.25(4) 152.5 3_657
N9 H9B O41 0.90 2.21 2.98(3) 143.4 3_657
N10 H10A O19 0.90 2.17 3.07(3) 176.6 2_546
N10 H10B O8 0.90 2.55 3.15(3) 124.7 .
